data_2311660
loop_
_publ_author_name
'Kaczmarek, Ma\/lgorzata T'
'Kubicki, Maciej'

_publ_contact_author
;
Maciej Kubicki
Faculty of Chemistry
Adam Mickiewicz University
Grunwaldzka 6
60-780 Pozna\'n
Poland Maciej Kubicki
Faculty of Chemistry
Adam Mickiewicz University
Grunwaldzka 6
60-780 Pozna\'n
Poland Maciej Kubicki
Faculty of Chemistry
Adam Mickiewicz University
Grunwaldzka 6
60-780 Pozna\'n
Poland
;
_publ_section_title
;
 The trimorphic structure of
 N,N'-bis(5-methylsalicylidene)-4-methyl-1,3-phenylenediamine.
;
_journal_coeditor_code EB5033
_journal_issue 'Pt 5'
_journal_name_full 'Acta crystallographica Section B, Structural science, crystal engineering and materials'
_journal_page_first 792
_journal_page_last 800
_journal_paper_doi 10.1107/S2052520614015078
_journal_volume 70
_journal_year 2014
_chemical_formula_moiety 'C23 H22 N2 O2'
_chemical_formula_sum 'C23 H22 N2 O2'
_chemical_formula_weight 358.42
_space_group_crystal_system monoclinic
_space_group_IT_number 14
_space_group_name_Hall '-P 2ybc'
_space_group_name_H-M_alt 'P 1 21/c 1'
_atom_sites_solution_hydrogens mixed
_audit_creation_method SHELXL-2013
_cell_angle_alpha 90
_cell_angle_beta 91.95(2)
_cell_angle_gamma 90
_cell_formula_units_Z 4
_cell_length_a 4.810(2)
_cell_length_b 20.601(3)
_cell_length_c 18.831(3)
_cell_measurement_reflns_used 2341
_cell_measurement_temperature 295(2)
_cell_measurement_theta_max 26.9494
_cell_measurement_theta_min 2.1557
_cell_volume 1864.9(9)
_computing_cell_refinement 'CrysAlis Pro (Agilent Technologies (2011))'
_computing_data_collection 'CrysAlis Pro (Agilent Technologies (2011))'
_computing_data_reduction 'CrysAlis Pro (Agilent Technologies (2011))'
_computing_molecular_graphics 'Mercury (McRae et al., 2008)'
_computing_publication_material 'SHELXL-2013 (Sheldrick, 2013)'
_computing_structure_refinement 'SHELXL-2013 (Sheldrick, 2013)'
_computing_structure_solution 'SIR92 (Altomare et al., 1993)'
_diffrn_ambient_temperature 295(2)
_diffrn_detector_area_resol_mean 8.1929
_diffrn_measured_fraction_theta_full 0.998
_diffrn_measured_fraction_theta_max 0.999
_diffrn_measurement_device_type 'Xcalibur, Sapphire2, large Be window'
_diffrn_measurement_method \w-scan
_diffrn_radiation_monochromator graphite
_diffrn_radiation_source 'Enhance (Mo) X-ray Source'
_diffrn_radiation_type MoK\a
_diffrn_radiation_wavelength 0.71073
_diffrn_reflns_av_R_equivalents 0.0881
_diffrn_reflns_limit_h_max 5
_diffrn_reflns_limit_h_min -5
_diffrn_reflns_limit_k_max 24
_diffrn_reflns_limit_k_min -24
_diffrn_reflns_limit_l_max 22
_diffrn_reflns_limit_l_min -22
_diffrn_reflns_number 20558
_diffrn_reflns_theta_full 25.000
_diffrn_reflns_theta_max 25.000
_diffrn_reflns_theta_min 2.932
_exptl_absorpt_coefficient_mu 0.082
_exptl_absorpt_correction_T_max 1.00000
_exptl_absorpt_correction_T_min 0.92005
_exptl_absorpt_correction_type multi-scan
_exptl_absorpt_process_details
;
CrysAlisPro, Oxford Diffraction Ltd.,
Version 1.171.34.43 (release 21-10-2010 CrysAlis171 .NET)
(compiled Oct 21 2010,17:48:23)
Empirical absorption correction using spherical harmonics,
 implemented in SCALE3 ABSPACK scaling algorithm.
;
_exptl_crystal_colour red
_exptl_crystal_density_diffrn 1.277
_exptl_crystal_description prism
_exptl_crystal_F_000 760
_exptl_crystal_size_max 0.35
_exptl_crystal_size_mid 0.2
_exptl_crystal_size_min 0.1
_refine_diff_density_max 0.230
_refine_diff_density_min -0.289
_refine_ls_extinction_method none
_refine_ls_goodness_of_fit_ref 1.010
_refine_ls_hydrogen_treatment constr
_refine_ls_matrix_type full
_refine_ls_number_parameters 251
_refine_ls_number_reflns 3286
_refine_ls_number_restraints 0
_refine_ls_restrained_S_all 1.010
_refine_ls_R_factor_all 0.1852
_refine_ls_R_factor_gt 0.0778
_refine_ls_shift/su_max 0.000
_refine_ls_shift/su_mean 0.000
_refine_ls_structure_factor_coef Fsqd
_refine_ls_weighting_details 'w=1/[\s^2^(Fo^2^)+(0.0540P)^2^+0.8000P] where P=(Fo^2^+2Fc^2^)/3'
_refine_ls_weighting_scheme calc
_refine_ls_wR_factor_gt 0.1599
_refine_ls_wR_factor_ref 0.1923
_reflns_number_gt 1408
_reflns_number_total 3286
_reflns_threshold_expression 'I > 2\s(I)'
_cod_data_source_file eb5033sup1.cif
_cod_data_source_block 1
_cod_original_sg_symbol_H-M 'P 21/c'
_cod_database_code 2311660
_shelx_space_group_comment
;
The symmetry employed for this shelxl refinement is uniquely defined
by the following loop, which should always be used as a source of
symmetry information in preference to the above space-group names.
They are only intended as comments.
;
_shelxl_version_number .2013

loop_
_space_group_symop_operation_xyz
'x, y, z'
'-x, y+1/2, -z+1/2'
'-x, -y, -z'
'x, -y-1/2, z-1/2'

loop_
_atom_site_type_symbol
_atom_site_label
_atom_site_fract_x
_atom_site_fract_y
_atom_site_fract_z
_atom_site_U_iso_or_equiv
_atom_site_adp_type
_atom_site_calc_flag
_atom_site_occupancy
C C1 0.7953(7) 0.25676(17) 0.70651(19) 0.0497(10) Uani d 1
C C2 0.9292(7) 0.31344(18) 0.69061(19) 0.0543(10) Uani d 1
H H2 0.8821 0.3344 0.6482 0.065 Uiso calc 1
C C3 1.1340(7) 0.34087(18) 0.7358(2) 0.0532(10) Uani d 1
C C4 1.2038(8) 0.3106(2) 0.7998(2) 0.0571(11) Uani d 1
C C41 1.4152(8) 0.33892(19) 0.8513(2) 0.0758(13) Uani d 1
H H413 1.5848 0.3472 0.8274 0.114 Uiso calc 1
H H412 1.4507 0.3089 0.8896 0.114 Uiso calc 1
H H411 1.3455 0.3789 0.8700 0.114 Uiso calc 1
C C5 1.0669(8) 0.25315(19) 0.8149(2) 0.0642(12) Uani d 1
H H5 1.1121 0.2320 0.8574 0.077 Uiso calc 1
C C6 0.8674(8) 0.22615(18) 0.7700(2) 0.0610(11) Uani d 1
H H6 0.7813 0.1875 0.7822 0.073 Uiso calc 1
N N11 0.5866(6) 0.23598(15) 0.65678(15) 0.0527(8) Uani d 1
C C12 0.4709(7) 0.18069(18) 0.66149(18) 0.0524(10) Uani d 1
H H12 0.5290 0.1528 0.6979 0.063 Uiso calc 1
C C13 0.2524(7) 0.15984(17) 0.61228(18) 0.0483(9) Uani d 1
C C14 0.1599(7) 0.19820(19) 0.55564(19) 0.0523(10) Uani d 1
O O14 0.2735(6) 0.25714(13) 0.54310(14) 0.0729(9) Uani d 1
H H14 0.4234 0.2619 0.5801 0.087 Uiso d 1
C C15 -0.0497(8) 0.1759(2) 0.51045(19) 0.0628(11) Uani d 1
H H15 -0.1124 0.2015 0.4725 0.075 Uiso calc 1
C C16 -0.1663(8) 0.1164(2) 0.5210(2) 0.0624(11) Uani d 1
H H16 -0.3067 0.1021 0.4896 0.075 Uiso calc 1
C C17 -0.0819(8) 0.07647(18) 0.5772(2) 0.0555(10) Uani d 1
C C171 -0.2119(8) 0.01104(19) 0.5884(2) 0.0788(13) Uani d 1
H H17C -0.2037 -0.0140 0.5455 0.118 Uiso calc 1
H H17B -0.4026 0.0165 0.6007 0.118 Uiso calc 1
H H17A -0.1126 -0.0112 0.6262 0.118 Uiso calc 1
C C18 0.1261(8) 0.09974(18) 0.62136(19) 0.0554(10) Uani d 1
H H18 0.1864 0.0741 0.6595 0.067 Uiso calc 1
N N31 1.2734(6) 0.39883(17) 0.71940(18) 0.0621(9) Uani d 1
C C32 1.2189(12) 0.4301(3) 0.6659(3) 0.141(3) Uani d 1
H H32 1.0798 0.4138 0.6354 0.169 Uiso calc 1
C C33 1.3493(10) 0.4904(2) 0.6450(3) 0.0942(16) Uani d 1
C C34 1.5428(12) 0.5180(3) 0.6855(3) 0.0935(16) Uani d 1
O O34 1.6300(10) 0.4891(2) 0.7468(2) 0.165(2) Uani d 1
H H34 1.5902 0.4440 0.7440 0.198 Uiso d 1
C C35 1.6600(15) 0.5763(3) 0.6644(3) 0.146(3) Uani d 1
H H35 1.8009 0.5958 0.6919 0.175 Uiso calc 1
C C36 1.5641(14) 0.6048(2) 0.6021(3) 0.1080(19) Uani d 1
H H36 1.6394 0.6446 0.5895 0.130 Uiso calc 1
C C37 1.3749(12) 0.5794(3) 0.5600(4) 0.128(2) Uani d 1
C C371 1.2878(16) 0.6134(4) 0.4920(4) 0.231(5) Uani d 1
H H37C 1.4423 0.6375 0.4747 0.346 Uiso calc 1
H H37B 1.1371 0.6426 0.5008 0.346 Uiso calc 1
H H37A 1.2285 0.5819 0.4571 0.346 Uiso calc 1
C C38 1.2714(14) 0.5216(3) 0.5835(4) 0.197(4) Uani d 1
H H38 1.1351 0.5017 0.5549 0.237 Uiso calc 1

loop_
_atom_site_aniso_label
_atom_site_aniso_U_11
_atom_site_aniso_U_22
_atom_site_aniso_U_33
_atom_site_aniso_U_12
_atom_site_aniso_U_13
_atom_site_aniso_U_23
C1 0.046(2) 0.050(2) 0.053(2) 0.0046(19) -0.0048(19) -0.0084(19)
C2 0.051(2) 0.055(3) 0.057(2) 0.004(2) -0.006(2) -0.0018(19)
C3 0.045(2) 0.054(3) 0.060(3) 0.004(2) -0.006(2) -0.013(2)
C4 0.051(2) 0.061(3) 0.059(3) 0.013(2) -0.012(2) -0.017(2)
C41 0.070(3) 0.088(3) 0.068(3) 0.011(2) -0.021(2) -0.023(2)
C5 0.068(3) 0.062(3) 0.061(3) 0.017(2) -0.016(2) -0.004(2)
C6 0.068(3) 0.051(2) 0.063(3) 0.003(2) -0.010(2) -0.001(2)
N11 0.053(2) 0.054(2) 0.0515(19) -0.0015(17) -0.0059(16) -0.0073(16)
C12 0.053(2) 0.051(3) 0.052(2) 0.007(2) -0.003(2) 0.0007(19)
C13 0.046(2) 0.050(2) 0.049(2) -0.0020(19) -0.0035(18) -0.0001(18)
C14 0.050(2) 0.060(3) 0.047(2) -0.003(2) -0.001(2) 0.001(2)
O14 0.075(2) 0.0711(19) 0.0718(19) -0.0178(16) -0.0162(15) 0.0186(15)
C15 0.064(3) 0.075(3) 0.049(2) -0.006(2) -0.011(2) 0.011(2)
C16 0.055(3) 0.078(3) 0.054(3) -0.009(2) -0.007(2) -0.008(2)
C17 0.049(2) 0.057(3) 0.061(3) -0.005(2) 0.004(2) -0.006(2)
C171 0.075(3) 0.067(3) 0.095(3) -0.017(2) 0.005(3) -0.006(2)
C18 0.058(3) 0.055(3) 0.053(2) 0.002(2) -0.001(2) 0.0012(19)
N31 0.055(2) 0.067(2) 0.064(2) -0.0106(19) -0.0035(18) -0.0092(18)
C32 0.148(6) 0.118(5) 0.150(5) -0.082(4) -0.085(5) 0.049(4)
C33 0.080(3) 0.081(4) 0.120(4) -0.036(3) -0.034(3) 0.010(3)
C34 0.121(4) 0.099(4) 0.060(3) -0.041(3) 0.004(3) -0.023(3)
O34 0.226(5) 0.165(4) 0.101(3) -0.124(4) -0.056(3) 0.005(3)
C35 0.210(7) 0.124(5) 0.103(5) -0.117(5) -0.012(5) -0.017(4)
C36 0.154(6) 0.079(4) 0.093(4) -0.042(4) 0.040(4) -0.020(3)
C37 0.114(5) 0.112(5) 0.156(6) -0.057(4) -0.038(4) 0.026(4)
C371 0.241(9) 0.190(7) 0.252(9) -0.126(7) -0.125(7) 0.155(7)
C38 0.194(7) 0.163(6) 0.225(8) -0.125(6) -0.132(6) 0.120(6)

loop_
_atom_type_symbol
_atom_type_description
_atom_type_scat_dispersion_real
_atom_type_scat_dispersion_imag
_atom_type_scat_source
C C 0.0033 0.0016 'International Tables Vol C Tables 4.2.6.8 and 6.1.1.4'
H H 0.0000 0.0000 'International Tables Vol C Tables 4.2.6.8 and 6.1.1.4'
N N 0.0061 0.0033 'International Tables Vol C Tables 4.2.6.8 and 6.1.1.4'
O O 0.0106 0.0060 'International Tables Vol C Tables 4.2.6.8 and 6.1.1.4'

loop_
_geom_angle_atom_site_label_1
_geom_angle_atom_site_label_2
_geom_angle_atom_site_label_3
_geom_angle
C2 C1 C6 118.1(3)
C2 C1 N11 116.1(3)
C6 C1 N11 125.8(3)
C1 C2 C3 122.5(4)
C1 C2 H2 118.8
C3 C2 H2 118.8
C4 C3 C2 119.4(4)
C4 C3 N31 118.0(4)
C2 C3 N31 122.6(4)
C3 C4 C5 117.4(3)
C3 C4 C41 121.7(4)
C5 C4 C41 121.0(4)
C4 C41 H413 109.5
C4 C41 H412 109.5
H413 C41 H412 109.5
C4 C41 H411 109.5
H413 C41 H411 109.5
H412 C41 H411 109.5
C6 C5 C4 122.9(4)
C6 C5 H5 118.5
C4 C5 H5 118.5
C5 C6 C1 119.7(4)
C5 C6 H6 120.1
C1 C6 H6 120.1
C12 N11 C1 121.8(3)
N11 C12 C13 122.2(3)
N11 C12 H12 118.9
C13 C12 H12 118.9
C14 C13 C18 118.1(3)
C14 C13 C12 122.1(3)
C18 C13 C12 119.8(3)
O14 C14 C15 118.9(3)
O14 C14 C13 121.5(3)
C15 C14 C13 119.6(4)
C14 O14 H14 104.8
C16 C15 C14 120.4(4)
C16 C15 H15 119.8
C14 C15 H15 119.8
C15 C16 C17 122.1(4)
C15 C16 H16 118.9
C17 C16 H16 118.9
C18 C17 C16 116.4(4)
C18 C17 C171 121.9(4)
C16 C17 C171 121.7(4)
C17 C171 H17C 109.5
C17 C171 H17B 109.5
H17C C171 H17B 109.5
C17 C171 H17A 109.5
H17C C171 H17A 109.5
H17B C171 H17A 109.5
C17 C18 C13 123.4(4)
C17 C18 H18 118.3
C13 C18 H18 118.3
C32 N31 C3 122.7(4)
N31 C32 C33 126.5(5)
N31 C32 H32 116.7
C33 C32 H32 116.7
C34 C33 C38 117.2(5)
C34 C33 C32 121.2(5)
C38 C33 C32 121.6(5)
C33 C34 O34 119.8(5)
C33 C34 C35 119.7(5)
O34 C34 C35 120.5(5)
C34 O34 H34 109.2
C36 C35 C34 119.0(5)
C36 C35 H35 120.5
C34 C35 H35 120.5
C37 C36 C35 123.8(5)
C37 C36 H36 118.1
C35 C36 H36 118.1
C36 C37 C38 114.1(6)
C36 C37 C371 120.0(6)
C38 C37 C371 125.8(6)
C37 C371 H37C 109.5
C37 C371 H37B 109.5
H37C C371 H37B 109.5
C37 C371 H37A 109.5
H37C C371 H37A 109.5
H37B C371 H37A 109.5
C33 C38 C37 126.2(5)
C33 C38 H38 116.9
C37 C38 H38 116.9

loop_
_geom_bond_atom_site_label_1
_geom_bond_atom_site_label_2
_geom_bond_distance
C1 C2 1.371(5)
C1 C6 1.385(5)
C1 N11 1.416(4)
C2 C3 1.399(5)
C2 H2 0.9300
C3 C4 1.387(5)
C3 N31 1.409(4)
C4 C5 1.388(5)
C4 C41 1.500(5)
C41 H413 0.9600
C41 H412 0.9600
C41 H411 0.9600
C5 C6 1.375(5)
C5 H5 0.9300
C6 H6 0.9300
N11 C12 1.272(4)
C12 C13 1.443(5)
C12 H12 0.9300
C13 C14 1.388(4)
C13 C18 1.392(4)
C14 O14 1.356(4)
C14 C15 1.376(5)
O14 H14 0.9898
C15 C16 1.366(5)
C15 H15 0.9300
C16 C17 1.389(5)
C16 H16 0.9300
C17 C18 1.366(5)
C17 C171 1.504(5)
C171 H17C 0.9600
C171 H17B 0.9600
C171 H17A 0.9600
C18 H18 0.9300
N31 C32 1.217(5)
C32 C33 1.451(6)
C32 H32 0.9300
C33 C34 1.313(6)
C33 C38 1.365(6)
C34 O34 1.353(5)
C34 C35 1.391(6)
O34 H34 0.9494
C35 C36 1.376(7)
C35 H35 0.9300
C36 C37 1.297(7)
C36 H36 0.9300
C37 C38 1.370(7)
C37 C371 1.508(7)
C371 H37C 0.9600
C371 H37B 0.9600
C371 H37A 0.9600
C38 H38 0.9300

loop_
_geom_hbond_atom_site_label_D
_geom_hbond_atom_site_label_H
_geom_hbond_atom_site_label_A
_geom_hbond_site_symmetry_A
_geom_hbond_distance_DH
_geom_hbond_distance_HA
_geom_hbond_distance_DA
_geom_hbond_angle_DHA
O14 H14 N11 . 0.99 1.71 2.612(4) 150.1
O34 H34 N31 . 0.95 1.83 2.570(5) 132.4
C371 H37C O14 3_766 0.96 2.59 3.477(6) 153.4
C18 H18 O34 2_746 0.93 2.62 3.541(5) 171.8

loop_
_geom_torsion_atom_site_label_1
_geom_torsion_atom_site_label_2
_geom_torsion_atom_site_label_3
_geom_torsion_atom_site_label_4
_geom_torsion
C6 C1 C2 C3 0.1(5)
N11 C1 C2 C3 178.0(3)
C1 C2 C3 C4 -0.8(5)
C1 C2 C3 N31 179.5(3)
C2 C3 C4 C5 1.0(5)
N31 C3 C4 C5 -179.4(3)
C2 C3 C4 C41 -178.0(3)
N31 C3 C4 C41 1.7(5)
C3 C4 C5 C6 -0.5(6)
C41 C4 C5 C6 178.5(3)
C4 C5 C6 C1 -0.2(6)
C2 C1 C6 C5 0.4(5)
N11 C1 C6 C5 -177.3(3)
C2 C1 N11 C12 171.8(3)
C6 C1 N11 C12 -10.5(5)
C1 N11 C12 C13 178.2(3)
N11 C12 C13 C14 1.7(5)
N11 C12 C13 C18 -177.7(3)
C18 C13 C14 O14 -179.7(3)
C12 C13 C14 O14 0.9(5)
C18 C13 C14 C15 -0.4(5)
C12 C13 C14 C15 -179.9(3)
O14 C14 C15 C16 179.2(3)
C13 C14 C15 C16 -0.1(6)
C14 C15 C16 C17 0.5(6)
C15 C16 C17 C18 -0.4(6)
C15 C16 C17 C171 179.9(4)
C16 C17 C18 C13 -0.2(5)
C171 C17 C18 C13 179.6(4)
C14 C13 C18 C17 0.6(5)
C12 C13 C18 C17 -180.0(3)
C4 C3 N31 C32 -177.2(5)
C2 C3 N31 C32 2.5(7)
C3 N31 C32 C33 179.5(5)
N31 C32 C33 C34 -1.7(11)
N31 C32 C33 C38 -180.0(7)
C38 C33 C34 O34 -179.5(6)
C32 C33 C34 O34 2.1(9)
C38 C33 C34 C35 -0.5(9)
C32 C33 C34 C35 -178.9(6)
C33 C34 C35 C36 1.8(9)
O34 C34 C35 C36 -179.2(6)
C34 C35 C36 C37 -2.3(11)
C35 C36 C37 C38 1.4(11)
C35 C36 C37 C371 -178.5(7)
C34 C33 C38 C37 -0.4(12)
C32 C33 C38 C37 177.9(7)
C36 C37 C38 C33 0.0(13)
C371 C37 C38 C33 179.9(8)
